data_2219670
loop_
_publ_author_name
'You, Jun'
'Liu, Bo'
'Chen, Yan-Qiong'
'Xiao, Cui'
'Zhai, Duo-Qi'

_publ_section_title
;<i>catena</i>-Poly[[(dimethyl
 sulfoxide-\k<i>O</i>)zinc(II)]-\m-(<i>E</i>)-2-[(2-oxido-1-naphthyl)methyleneamino]propanoato-\k^4^<i>O</i>^2^,<i>N</i>,<i>O</i>^1^:<i>O</i>^1'^]
;
_journal_coeditor_code NG2495
_journal_issue 10
_journal_name_full 'Acta Crystallographica Section E'
_journal_page_first m1338
_journal_paper_doi 10.1107/S1600536808030614
_journal_volume 64
_journal_year 2008
_chemical_formula_iupac '[Zn (C14 H11 N O3) (C2 H6 O S)]'
_chemical_formula_moiety 'C16 H17 N O4 S Zn'
_chemical_formula_sum 'C16 H17 N O4 S Zn'
_chemical_formula_weight 384.74
_chemical_name_systematic
;<i>catena</i>-Poly[[(dimethyl
 sulfoxide-\kO)zinc(II)]-
\m-(E)-2-[(2-oxido-1-naphthyl)methyleneamino]propanoato-\k^4^O^2^,N,O^1^:O^1'^]
;
_space_group_IT_number 4
_symmetry_cell_setting monoclinic
_symmetry_space_group_name_Hall 'P 2yb'
_symmetry_space_group_name_H-M 'P 1 21 1'
_atom_sites_solution_hydrogens geom
_atom_sites_solution_primary direct
_atom_sites_solution_secondary difmap
_audit_creation_method SHELXL-97
_cell_angle_alpha 90.00
_cell_angle_beta 106.256(15)
_cell_angle_gamma 90.00
_cell_formula_units_Z 2
_cell_length_a 9.676(4)
_cell_length_b 7.651(4)
_cell_length_c 11.715(5)
_cell_measurement_reflns_used 7870
_cell_measurement_temperature 291(2)
_cell_measurement_theta_max 27.48
_cell_measurement_theta_min 3.22
_cell_volume 832.6(7)
_computing_cell_refinement 'RAPID-AUTO (Rigaku, 1998)'
_computing_data_collection 'RAPID-AUTO (Rigaku, 1998)'
_computing_data_reduction 'CrystalStructure (Rigaku/MSC, 2002)'
_computing_molecular_graphics 'SHELXTL (Sheldrick, 2008)'
_computing_publication_material 'SHELXL97 (Sheldrick, 2008)'
_computing_structure_refinement 'SHELXL97 (Sheldrick, 2008)'
_computing_structure_solution 'SHELXS97 (Sheldrick, 2008)'
_diffrn_ambient_temperature 291(2)
_diffrn_measured_fraction_theta_full 0.994
_diffrn_measured_fraction_theta_max 0.994
_diffrn_measurement_device_type 'Rigaku R-AXIS RAPID'
_diffrn_measurement_method \w
_diffrn_radiation_monochromator graphite
_diffrn_radiation_source 'fine-focus sealed tube'
_diffrn_radiation_type MoK\a
_diffrn_radiation_wavelength 0.71073
_diffrn_reflns_av_R_equivalents 0.0204
_diffrn_reflns_av_sigmaI/netI 0.0389
_diffrn_reflns_limit_h_max 12
_diffrn_reflns_limit_h_min -11
_diffrn_reflns_limit_k_max 9
_diffrn_reflns_limit_k_min -9
_diffrn_reflns_limit_l_max 15
_diffrn_reflns_limit_l_min -15
_diffrn_reflns_number 8191
_diffrn_reflns_theta_full 27.48
_diffrn_reflns_theta_max 27.48
_diffrn_reflns_theta_min 3.22
_diffrn_standards_decay_% 0
_diffrn_standards_interval_count 0
_diffrn_standards_interval_time 0
_diffrn_standards_number 0
_exptl_absorpt_coefficient_mu 1.618
_exptl_absorpt_correction_T_max 0.6974
_exptl_absorpt_correction_T_min 0.6330
_exptl_absorpt_correction_type multi-scan
_exptl_absorpt_process_details '(ABSCOR; Higashi, 1995)'
_exptl_crystal_colour yellow
_exptl_crystal_density_diffrn 1.535
_exptl_crystal_density_method 'not measured'
_exptl_crystal_description block
_exptl_crystal_F_000 396
_exptl_crystal_size_max 0.31
_exptl_crystal_size_mid 0.28
_exptl_crystal_size_min 0.24
_refine_diff_density_max 0.252
_refine_diff_density_min -0.190
_refine_ls_abs_structure_details 'Flack (1983), 1675 Friedel pairs'
_refine_ls_abs_structure_Flack 0.006(8)
_refine_ls_extinction_method none
_refine_ls_goodness_of_fit_ref 1.064
_refine_ls_hydrogen_treatment constr
_refine_ls_matrix_type full
_refine_ls_number_parameters 211
_refine_ls_number_reflns 3729
_refine_ls_number_restraints 1
_refine_ls_restrained_S_all 1.063
_refine_ls_R_factor_all 0.0260
_refine_ls_R_factor_gt 0.0240
_refine_ls_shift/su_max 0.001
_refine_ls_shift/su_mean 0.000
_refine_ls_structure_factor_coef Fsqd
_refine_ls_weighting_details 'calc w=1/[\s^2^(Fo^2^)+(0.0259P)^2^] where P=(Fo^2^+2Fc^2^)/3'
_refine_ls_weighting_scheme calc
_refine_ls_wR_factor_gt 0.0551
_refine_ls_wR_factor_ref 0.0561
_reflns_number_gt 3533
_reflns_number_total 3729
_reflns_threshold_expression I>2\s(I)
_cod_data_source_file ng2495.cif
_cod_data_source_block I
_cod_depositor_comments
;
The following automatic conversions were performed:
'_symmetry_cell_setting' value 'Monoclinic' changed to 'monoclinic'
according to '/home/saulius/struct/CIF-dictionaries/cif_core.dic'
dictionary named 'cif_core.dic' version 2.4.1 from
2010-06-29.

'_exptl_absorpt_correction_type' value 'Multi-scan' changed
to 'multi-scan' according to
'/home/saulius/struct/CIF-dictionaries/cif_core.dic' dictionary named
'cif_core.dic' version 2.4.1 from 2010-06-29.

Automatic conversion script
Id: cif_fix_enum 1527 2010-12-29 10:47:43Z saulius 

The following automatic conversions were performed:

'_symmetry_cell_setting' value 'Monoclinic' changed to 'monoclinic'
according to /home/saulius/struct/CIF-dictionaries/cif_core.dic
dictionary named 'cif_core.dic' version 2.4.1 from
2010-06-29.

'_exptl_absorpt_correction_type' value 'Multi-scan'
changed to 'multi-scan' according to
/home/saulius/struct/CIF-dictionaries/cif_core.dic dictionary named
'cif_core.dic' version 2.4.1 from 2010-06-29.

Automatic conversion script
Id: cif_fix_values 1715 2011-07-08 13:25:40Z adriana 
;
_cod_original_sg_symbol_H-M 'P 21 '
_cod_database_code 2219670
_cod_database_fobs_code 2219670

loop_
_symmetry_equiv_pos_as_xyz
'x, y, z'
'-x, y+1/2, -z'

loop_
_atom_site_type_symbol
_atom_site_label
_atom_site_fract_x
_atom_site_fract_y
_atom_site_fract_z
_atom_site_U_iso_or_equiv
_atom_site_adp_type
_atom_site_calc_flag
_atom_site_refinement_flags
_atom_site_occupancy
C C1 0.7743(2) -0.1178(3) 0.23967(18) 0.0288(4) Uani d . 1
C C2 0.66925(19) -0.0224(3) 0.15494(15) 0.0272(4) Uani d . 1
C C3 0.6855(2) 0.0055(4) 0.03564(15) 0.0304(4) Uani d . 1
C C4 0.5858(3) 0.0965(3) -0.0557(2) 0.0429(6) Uani d . 1
H H4 0.5020 0.1392 -0.0416 0.051 Uiso calc R 1
C C5 0.6085(3) 0.1243(4) -0.1655(2) 0.0477(6) Uani d . 1
H H5 0.5400 0.1837 -0.2243 0.057 Uiso calc R 1
C C6 0.7336(3) 0.0636(3) -0.1883(2) 0.0483(6) Uani d . 1
H H6 0.7504 0.0859 -0.2613 0.058 Uiso calc R 1
C C7 0.8305(3) -0.0276(4) -0.10433(19) 0.0445(6) Uani d . 1
H H7 0.9131 -0.0694 -0.1209 0.053 Uiso calc R 1
C C8 0.8094(2) -0.0613(3) 0.00897(19) 0.0340(5) Uani d . 1
C C9 0.9098(2) -0.1605(4) 0.0950(2) 0.0418(5) Uani d . 1
H H9 0.9890 -0.2075 0.0756 0.050 Uiso calc R 1
C C10 0.8947(2) -0.1897(3) 0.2055(2) 0.0382(5) Uani d . 1
H H10 0.9628 -0.2568 0.2595 0.046 Uiso calc R 1
C C11 0.5465(2) 0.0524(3) 0.18248(18) 0.0292(4) Uani d . 1
H H11 0.4778 0.1043 0.1198 0.035 Uiso calc R 1
C C12 0.3897(2) 0.1430(3) 0.29272(17) 0.0307(4) Uani d . 1
H H12 0.3676 0.2387 0.2349 0.037 Uiso calc R 1
C C13 0.2635(2) 0.0163(5) 0.2663(3) 0.0612(9) Uani d . 1
H H13A 0.2422 -0.0219 0.1851 0.092 Uiso calc R 1
H H13B 0.1808 0.0738 0.2788 0.092 Uiso calc R 1
H H13C 0.2879 -0.0829 0.3182 0.092 Uiso calc R 1
C C14 0.4141(2) 0.2180(3) 0.41799(18) 0.0274(4) Uani d . 1
C C15 0.7228(3) 0.4372(3) 0.3802(3) 0.0555(7) Uani d . 1
H H15A 0.6852 0.3618 0.3132 0.083 Uiso calc R 1
H H15B 0.7508 0.5467 0.3534 0.083 Uiso calc R 1
H H15C 0.6501 0.4571 0.4202 0.083 Uiso calc R 1
C C16 0.9720(3) 0.2924(4) 0.3760(3) 0.0566(7) Uani d . 1
H H16A 1.0605 0.2349 0.4161 0.085 Uiso calc R 1
H H16B 0.9930 0.3998 0.3418 0.085 Uiso calc R 1
H H16C 0.9161 0.2180 0.3143 0.085 Uiso calc R 1
N N1 0.52124(17) 0.0554(2) 0.28544(14) 0.0268(3) Uani d . 1
O O1 0.77231(16) -0.1464(2) 0.34856(12) 0.0355(3) Uani d . 1
O O2 0.51906(16) 0.1680(2) 0.49919(13) 0.0372(4) Uani d . 1
O O3 0.32074(15) 0.3268(2) 0.42825(13) 0.0354(3) Uani d . 1
O O4 0.82733(16) 0.1620(2) 0.51567(15) 0.0422(4) Uani d . 1
S S1 0.87374(6) 0.33792(8) 0.47907(5) 0.03915(13) Uani d . 1
Zn Zn1 0.66361(2) -0.00892(3) 0.440772(16) 0.02749(7) Uani d . 1

loop_
_atom_site_aniso_label
_atom_site_aniso_U_11
_atom_site_aniso_U_22
_atom_site_aniso_U_33
_atom_site_aniso_U_12
_atom_site_aniso_U_13
_atom_site_aniso_U_23
C1 0.0313(10) 0.0256(11) 0.0325(9) -0.0010(8) 0.0141(9) -0.0017(8)
C2 0.0308(8) 0.0236(10) 0.0288(8) 0.0005(10) 0.0113(7) -0.0007(10)
C3 0.0376(9) 0.0261(11) 0.0303(8) -0.0042(11) 0.0141(8) -0.0031(10)
C4 0.0557(15) 0.0403(14) 0.0372(11) 0.0075(12) 0.0204(12) 0.0064(10)
C5 0.0727(17) 0.0373(14) 0.0331(11) -0.0006(13) 0.0146(12) 0.0055(10)
C6 0.0787(18) 0.0388(13) 0.0374(11) -0.0155(13) 0.0323(14) -0.0064(10)
C7 0.0566(13) 0.0462(16) 0.0411(10) -0.0114(14) 0.0308(11) -0.0094(12)
C8 0.0387(11) 0.0339(13) 0.0330(10) -0.0073(9) 0.0162(9) -0.0070(8)
C9 0.0357(11) 0.0521(15) 0.0441(12) 0.0053(11) 0.0221(11) -0.0068(11)
C10 0.0345(11) 0.0424(14) 0.0392(11) 0.0104(10) 0.0130(10) -0.0003(10)
C11 0.0311(10) 0.0269(10) 0.0291(9) 0.0025(8) 0.0076(9) 0.0001(7)
C12 0.0280(10) 0.0330(12) 0.0319(10) 0.0043(9) 0.0096(9) -0.0071(9)
C13 0.0308(11) 0.073(2) 0.0840(18) -0.0102(14) 0.0225(12) -0.0487(19)
C14 0.0279(10) 0.0267(10) 0.0333(10) -0.0044(8) 0.0181(9) -0.0043(8)
C15 0.0493(14) 0.0333(14) 0.088(2) 0.0012(11) 0.0255(15) 0.0115(12)
C16 0.0464(15) 0.0558(19) 0.0764(19) -0.0036(13) 0.0319(15) -0.0019(15)
N1 0.0266(8) 0.0274(9) 0.0284(7) 0.0022(6) 0.0106(7) -0.0035(6)
O1 0.0414(8) 0.0361(9) 0.0325(7) 0.0111(7) 0.0161(7) 0.0074(6)
O2 0.0369(8) 0.0455(10) 0.0309(7) 0.0056(7) 0.0121(7) -0.0044(7)
O3 0.0358(8) 0.0372(9) 0.0365(7) 0.0056(7) 0.0156(7) -0.0104(7)
O4 0.0371(8) 0.0357(9) 0.0520(9) -0.0084(7) 0.0094(7) 0.0051(8)
S1 0.0388(3) 0.0311(3) 0.0503(3) -0.0096(2) 0.0169(3) -0.0059(2)
Zn1 0.02884(11) 0.02883(11) 0.02707(10) 0.00032(12) 0.01157(8) 0.00374(11)

loop_
_atom_type_symbol
_atom_type_description
_atom_type_scat_dispersion_real
_atom_type_scat_dispersion_imag
_atom_type_scat_source
C C 0.0033 0.0016 'International Tables Vol C Tables 4.2.6.8 and 6.1.1.4'
H H 0.0000 0.0000 'International Tables Vol C Tables 4.2.6.8 and 6.1.1.4'
N N 0.0061 0.0033 'International Tables Vol C Tables 4.2.6.8 and 6.1.1.4'
O O 0.0106 0.0060 'International Tables Vol C Tables 4.2.6.8 and 6.1.1.4'
Zn Zn 0.2839 1.4301 'International Tables Vol C Tables 4.2.6.8 and 6.1.1.4'
S S 0.1246 0.1234 'International Tables Vol C Tables 4.2.6.8 and 6.1.1.4'

loop_
_geom_angle_atom_site_label_1
_geom_angle_atom_site_label_2
_geom_angle_atom_site_label_3
_geom_angle_site_symmetry_1
_geom_angle_site_symmetry_3
_geom_angle
_geom_angle_publ_flag
O1 C1 C2 . . 124.91(17) ?
O1 C1 C10 . . 116.32(19) ?
C2 C1 C10 . . 118.77(17) ?
C1 C2 C11 . . 121.86(16) ?
C1 C2 C3 . . 119.89(17) ?
C11 C2 C3 . . 118.24(18) ?
C4 C3 C8 . . 116.96(17) ?
C4 C3 C2 . . 124.27(18) ?
C8 C3 C2 . . 118.77(19) ?
C5 C4 C3 . . 122.0(2) ?
C5 C4 H4 . . 119.0 ?
C3 C4 H4 . . 119.0 ?
C4 C5 C6 . . 120.1(2) ?
C4 C5 H5 . . 120.0 ?
C6 C5 H5 . . 120.0 ?
C7 C6 C5 . . 119.9(2) ?
C7 C6 H6 . . 120.1 ?
C5 C6 H6 . . 120.1 ?
C6 C7 C8 . . 121.5(2) ?
C6 C7 H7 . . 119.2 ?
C8 C7 H7 . . 119.2 ?
C9 C8 C3 . . 119.56(17) ?
C9 C8 C7 . . 120.97(19) ?
C3 C8 C7 . . 119.5(2) ?
C10 C9 C8 . . 122.14(19) ?
C10 C9 H9 . . 118.9 ?
C8 C9 H9 . . 118.9 ?
C9 C10 C1 . . 120.8(2) ?
C9 C10 H10 . . 119.6 ?
C1 C10 H10 . . 119.6 ?
N1 C11 C2 . . 126.87(19) ?
N1 C11 H11 . . 116.6 ?
C2 C11 H11 . . 116.6 ?
N1 C12 C13 . . 111.01(19) ?
N1 C12 C14 . . 108.94(16) ?
C13 C12 C14 . . 109.48(17) ?
N1 C12 H12 . . 109.1 ?
C13 C12 H12 . . 109.1 ?
C14 C12 H12 . . 109.1 ?
C12 C13 H13A . . 109.5 ?
C12 C13 H13B . . 109.5 ?
H13A C13 H13B . . 109.5 ?
C12 C13 H13C . . 109.5 ?
H13A C13 H13C . . 109.5 ?
H13B C13 H13C . . 109.5 ?
O2 C14 O3 . . 125.85(18) ?
O2 C14 C12 . . 119.49(17) ?
O3 C14 C12 . . 114.66(19) ?
S1 C15 H15A . . 109.5 ?
S1 C15 H15B . . 109.5 ?
H15A C15 H15B . . 109.5 ?
S1 C15 H15C . . 109.5 ?
H15A C15 H15C . . 109.5 ?
H15B C15 H15C . . 109.5 ?
S1 C16 H16A . . 109.5 ?
S1 C16 H16B . . 109.5 ?
H16A C16 H16B . . 109.5 ?
S1 C16 H16C . . 109.5 ?
H16A C16 H16C . . 109.5 ?
H16B C16 H16C . . 109.5 ?
C11 N1 C12 . . 117.15(17) ?
C11 N1 Zn1 . . 125.29(13) ?
C12 N1 Zn1 . . 116.50(12) ?
C1 O1 Zn1 . . 126.51(14) ?
C14 O2 Zn1 . . 114.09(12) ?
C14 O3 Zn1 . 2_656 126.85(14) ?
S1 O4 Zn1 . . 134.27(11) ?
O4 S1 C15 . . 108.15(11) ?
O4 S1 C16 . . 106.05(12) ?
C15 S1 C16 . . 98.14(15) ?
O3 Zn1 O1 2_646 . 98.54(7) yes
O3 Zn1 N1 2_646 . 138.57(7) yes
O1 Zn1 N1 . . 88.32(7) yes
O3 Zn1 O4 2_646 . 101.12(7) yes
O1 Zn1 O4 . . 96.09(7) yes
N1 Zn1 O4 . . 118.82(7) yes
O3 Zn1 O2 2_646 . 93.89(7) yes
O1 Zn1 O2 . . 166.10(6) yes
N1 Zn1 O2 . . 78.22(6) yes
O4 Zn1 O2 . . 87.52(7) yes

loop_
_geom_bond_atom_site_label_1
_geom_bond_atom_site_label_2
_geom_bond_site_symmetry_2
_geom_bond_distance
_geom_bond_publ_flag
C1 O1 . 1.300(2) ?
C1 C2 . 1.410(3) ?
C1 C10 . 1.443(3) ?
C2 C11 . 1.434(3) ?
C2 C3 . 1.465(2) ?
C3 C4 . 1.408(3) ?
C3 C8 . 1.416(3) ?
C4 C5 . 1.381(3) ?
C4 H4 . 0.9300 ?
C5 C6 . 1.391(4) ?
C5 H5 . 0.9300 ?
C6 C7 . 1.348(4) ?
C6 H6 . 0.9300 ?
C7 C8 . 1.422(3) ?
C7 H7 . 0.9300 ?
C8 C9 . 1.409(3) ?
C9 C10 . 1.361(3) ?
C9 H9 . 0.9300 ?
C10 H10 . 0.9300 ?
C11 N1 . 1.296(2) ?
C11 H11 . 0.9300 ?
C12 N1 . 1.462(2) ?
C12 C13 . 1.521(3) ?
C12 C14 . 1.531(3) ?
C12 H12 . 0.9800 ?
C13 H13A . 0.9600 ?
C13 H13B . 0.9600 ?
C13 H13C . 0.9600 ?
C14 O2 . 1.242(3) ?
C14 O3 . 1.259(3) ?
C15 S1 . 1.762(3) ?
C15 H15A . 0.9600 ?
C15 H15B . 0.9600 ?
C15 H15C . 0.9600 ?
C16 S1 . 1.768(3) ?
C16 H16A . 0.9600 ?
C16 H16B . 0.9600 ?
C16 H16C . 0.9600 ?
N1 Zn1 . 2.0119(18) yes
O1 Zn1 . 2.0040(15) yes
O2 Zn1 . 2.1891(16) yes
O3 Zn1 2_656 1.9560(15) yes
O4 S1 . 1.5184(18) ?
O4 Zn1 . 2.0520(17) yes
Zn1 O3 2_646 1.9560(15) ?

loop_
_geom_torsion_atom_site_label_1
_geom_torsion_atom_site_label_2
_geom_torsion_atom_site_label_3
_geom_torsion_atom_site_label_4
_geom_torsion_site_symmetry_4
_geom_torsion
O1 C1 C2 C11 . -0.5(4)
C10 C1 C2 C11 . 179.8(2)
O1 C1 C2 C3 . 178.2(2)
C10 C1 C2 C3 . -1.4(3)
C1 C2 C3 C4 . 179.0(2)
C11 C2 C3 C4 . -2.2(4)
C1 C2 C3 C8 . -1.5(3)
C11 C2 C3 C8 . 177.3(2)
C8 C3 C4 C5 . -1.7(4)
C2 C3 C4 C5 . 177.8(3)
C3 C4 C5 C6 . -0.8(4)
C4 C5 C6 C7 . 2.2(4)
C5 C6 C7 C8 . -1.1(4)
C4 C3 C8 C9 . -177.1(2)
C2 C3 C8 C9 . 3.4(3)
C4 C3 C8 C7 . 2.8(3)
C2 C3 C8 C7 . -176.7(2)
C6 C7 C8 C9 . 178.4(2)
C6 C7 C8 C3 . -1.4(4)
C3 C8 C9 C10 . -2.4(4)
C7 C8 C9 C10 . 177.7(2)
C8 C9 C10 C1 . -0.6(4)
O1 C1 C10 C9 . -177.2(2)
C2 C1 C10 C9 . 2.5(3)
C1 C2 C11 N1 . 5.6(4)
C3 C2 C11 N1 . -173.2(2)
N1 C12 C14 O2 . -15.1(3)
C13 C12 C14 O2 . 106.5(2)
N1 C12 C14 O3 . 165.76(17)
C13 C12 C14 O3 . -72.7(3)
C2 C11 N1 C12 . 178.6(2)
C2 C11 N1 Zn1 . 10.9(3)
C13 C12 N1 C11 . 89.0(2)
C14 C12 N1 C11 . -150.37(18)
C13 C12 N1 Zn1 . -102.1(2)
C14 C12 N1 Zn1 . 18.5(2)
C2 C1 O1 Zn1 . -20.7(3)
C10 C1 O1 Zn1 . 158.98(16)
O3 C14 O2 Zn1 . -175.97(16)
C12 C14 O2 Zn1 . 4.9(2)
O2 C14 O3 Zn1 2_656 16.7(3)
C12 C14 O3 Zn1 2_656 -164.18(13)
Zn1 O4 S1 C15 . 23.79(18)
Zn1 O4 S1 C16 . -80.64(17)
C1 O1 Zn1 O3 2_646 165.79(17)
C1 O1 Zn1 N1 . 26.85(17)
C1 O1 Zn1 O4 . -91.96(18)
C1 O1 Zn1 O2 . 12.5(4)
C11 N1 Zn1 O3 2_646 -122.75(17)
C12 N1 Zn1 O3 2_646 69.40(17)
C11 N1 Zn1 O1 . -21.72(17)
C12 N1 Zn1 O1 . 170.43(14)
C11 N1 Zn1 O4 . 74.31(18)
C12 N1 Zn1 O4 . -93.54(15)
C11 N1 Zn1 O2 . 154.80(18)
C12 N1 Zn1 O2 . -13.05(14)
S1 O4 Zn1 O3 2_646 -170.20(14)
S1 O4 Zn1 O1 . 89.82(14)
S1 O4 Zn1 N1 . -1.61(17)
S1 O4 Zn1 O2 . -76.72(14)
C14 O2 Zn1 O3 2_646 -134.50(15)
C14 O2 Zn1 O1 . 19.0(4)
C14 O2 Zn1 N1 . 4.39(14)
C14 O2 Zn1 O4 . 124.51(15)
